data_1562231
loop_
_publ_author_name
'Lauenstein, Raphael'
'Mader, Sophie L.'
'Derondeau, Henrieta'
'Esezobor, Oaikhena Z.'
'Block, Matthias'
'R\"omer, Armin J'
'Jandl, Christian'
'Riedle, Eberhard'
'Kaila, Ville R. I.'
'Hauer, J\"urgen'
'Thyrhaug, Erling'
'Hess, Corinna R.'

_publ_section_title
;
 The central role of the metal ion for photoactivity: Zn- <i>vs.</i>
 Ni-Mabiq.
;
_journal_issue 21
_journal_name_full 'Chemical science'
_journal_page_first 7521
_journal_page_last 7532
_journal_paper_doi 10.1039/d0sc06096h
_journal_volume 12
_journal_year 2021
_chemical_compound_source 'see text'
_chemical_formula_moiety 'C34 H33 F3 N8 O3 S Zn, C H2 Cl2'
_chemical_formula_sum 'C35 H35 Cl2 F3 N8 O3 S Zn'
_chemical_formula_weight 841.06
_space_group_IT_number 14
_space_group_name_Hall '-P 2yn'
_space_group_name_H-M_alt 'P 1 21/n 1'
_symmetry_cell_setting monoclinic
_symmetry_Int_Tables_number 14
_symmetry_space_group_name_Hall '-P 2yn'
_symmetry_space_group_name_H-M 'P 1 21/n 1'
_atom_sites_solution_hydrogens geom
_atom_sites_solution_primary iterative
_atom_sites_solution_secondary difmap
_audit_update_record
;
2020-04-30 deposited with the CCDC.	2021-04-22 downloaded from the CCDC.
;
_cell_angle_alpha 90
_cell_angle_beta 96.635(2)
_cell_angle_gamma 90
_cell_formula_units_Z 4
_cell_length_a 13.2525(9)
_cell_length_b 18.3533(12)
_cell_length_c 15.0527(9)
_cell_measurement_reflns_used 9724
_cell_measurement_temperature 100
_cell_measurement_theta_max 26.4004
_cell_measurement_theta_min 2.2346
_cell_volume 3636.7(4)
_computing_cell_refinement 'SAINT (Bruker, 2014)'
_computing_data_collection 'APEX III Control Software (Bruker, 2015)'
_computing_data_reduction 'SAINT (Bruker, 2014)'
_computing_molecular_graphics 'PLATON (Spek, 2011)'
_computing_publication_material 'PLATON (Spek, 2011), enCIFer (Allen, 2014)'
_computing_structure_refinement 'SHELXL2014 (Sheldrick, 2014), SHELXLE (Huebschle, 2011)'
_computing_structure_solution 'SHELXT (Sheldrick, 2015)'
_diffrn_ambient_temperature 100
_diffrn_detector ' CMOS plate '
_diffrn_detector_area_resol_mean 16
_diffrn_measured_fraction_theta_full 0.999
_diffrn_measured_fraction_theta_max 0.999
_diffrn_measurement_device ' \k-geometry diffractometer '
_diffrn_measurement_device_type ' Bruker Photon CMOS '
_diffrn_measurement_method ' phi- and omega-rotation '
_diffrn_radiation_monochromator 'Helios optic'
_diffrn_radiation_probe x-ray
_diffrn_radiation_source 'TXS rotating anode'
_diffrn_radiation_type MoK\a
_diffrn_radiation_wavelength 0.71073
_diffrn_reflns_av_R_equivalents 0.0556
_diffrn_reflns_av_unetI/netI 0.0194
_diffrn_reflns_limit_h_max 16
_diffrn_reflns_limit_h_min -16
_diffrn_reflns_limit_k_max 22
_diffrn_reflns_limit_k_min -22
_diffrn_reflns_limit_l_max 18
_diffrn_reflns_limit_l_min -18
_diffrn_reflns_number 104552
_diffrn_reflns_reduction_process
;
;
_diffrn_reflns_theta_full 25.24
_diffrn_reflns_theta_max 26.02
_diffrn_reflns_theta_min 2.22
_exptl_absorpt_coefficient_mu 0.944
_exptl_absorpt_correction_T_max 0.7454
_exptl_absorpt_correction_T_min 0.6801
_exptl_absorpt_correction_type multi-scan
_exptl_absorpt_process_details 'SADABS 2014/5, Bruker, 2014'
_exptl_crystal_colour orange
_exptl_crystal_density_diffrn 1.536
_exptl_crystal_density_method 'Not Measured'
_exptl_crystal_description fragment
_exptl_crystal_F_000 1728
_exptl_crystal_size_max 0.346
_exptl_crystal_size_mid 0.334
_exptl_crystal_size_min 0.269
_refine_diff_density_max 0.815
_refine_diff_density_min -0.606
_refine_diff_density_rms 0.061
_refine_ls_extinction_method none
_refine_ls_goodness_of_fit_ref 1.030
_refine_ls_hydrogen_treatment constr
_refine_ls_matrix_type full
_refine_ls_number_parameters 523
_refine_ls_number_reflns 7163
_refine_ls_number_restraints 126
_refine_ls_restrained_S_all 1.035
_refine_ls_R_factor_all 0.0397
_refine_ls_R_factor_gt 0.0309
_refine_ls_shift/su_max 0.002
_refine_ls_shift/su_mean 0.000
_refine_ls_structure_factor_coef Fsqd
_refine_ls_weighting_details 'W=1/[\S^2^(FO^2^)+(0.0294P)^2^+4.3229P] WHERE P=(FO^2^+2FC^2^)/3'
_refine_ls_weighting_scheme calc
_refine_ls_wR_factor_gt 0.0702
_refine_ls_wR_factor_ref 0.0742
_reflns_number_gt 6196
_reflns_number_total 7163
_reflns_threshold_expression I>2\s(I)
_cod_data_source_file d0sc06096h2.cif
_cod_data_source_block compound_2
_cod_depositor_comments 'Adding full bibliography for 1562231.cif.'
_cod_original_sg_symbol_H-M 'P 21/n'
_cod_database_code 1562231

loop_
_space_group_symop_id
_space_group_symop_operation_xyz
1 x,y,z
2 1/2-x,1/2+y,1/2-z
3 -x,-y,-z
4 1/2+x,1/2-y,1/2+z

loop_
_atom_site_aniso_label
_atom_site_aniso_U_11
_atom_site_aniso_U_22
_atom_site_aniso_U_33
_atom_site_aniso_U_23
_atom_site_aniso_U_13
_atom_site_aniso_U_12
Zn1 0.0096(1) 0.0140(1) 0.0096(1) -0.0012(1) 0.0002(1) -0.0008(1)
S1 0.0216(3) 0.0173(2) 0.0158(2) -0.0018(2) -0.0001(2) 0.0054(2)
Cl1 0.0385(4) 0.0431(4) 0.0548(4) 0.0164(3) 0.0054(3) 0.0147(3)
Cl2 0.0509(4) 0.0254(3) 0.0986(6) -0.0244(4) 0.0299(4) -0.0024(3)
F1 0.0330(16) 0.058(3) 0.0413(16) -0.005(2) 0.0092(12) -0.0133(19)
F1A 0.026(2) 0.061(4) 0.029(2) 0.006(3) 0.0026(16) -0.007(3)
F2 0.057(3) 0.0265(16) 0.0435(16) -0.0068(13) -0.010(2) -0.0167(16)
F2A 0.057(4) 0.042(3) 0.040(2) -0.010(2) 0.001(3) -0.028(3)
F3 0.074(4) 0.048(3) 0.0181(15) 0.0049(15) -0.007(2) -0.037(3)
F3A 0.025(3) 0.048(3) 0.017(2) 0.000(2) 0.0043(17) -0.008(2)
O1 0.0334(9) 0.0156(7) 0.0159(7) 0.0002(6) -0.0018(6) 0.0027(6)
O2 0.0335(9) 0.0336(9) 0.0130(7) -0.0036(6) 0.0007(6) 0.0096(7)
O3 0.0371(10) 0.0392(10) 0.0468(11) -0.0091(9) -0.0088(8) 0.0234(8)
N1 0.0182(8) 0.0152(8) 0.0143(8) 0.0025(6) 0.0044(7) 0.0031(7)
N2 0.0129(8) 0.0115(8) 0.0132(8) -0.0009(6) 0.0014(6) 0.0004(6)
N3 0.0124(8) 0.0129(8) 0.0184(8) -0.0017(6) 0.0001(6) 0.0008(6)
N4 0.0118(8) 0.0115(8) 0.0130(8) -0.0002(6) -0.0006(6) -0.0003(6)
N5 0.0117(8) 0.0144(8) 0.0114(7) -0.0006(6) 0.0000(6) -0.0013(6)
N6 0.0123(8) 0.0143(8) 0.0135(8) -0.0014(6) 0.0001(6) -0.0007(6)
N7 0.0133(8) 0.0129(8) 0.0111(7) -0.0001(6) 0.0012(6) -0.0003(6)
N8 0.0182(8) 0.0128(8) 0.0120(8) 0.0002(6) 0.0004(6) 0.0012(6)
C1 0.0163(10) 0.0105(9) 0.0127(9) 0.0013(7) 0.0015(7) 0.0018(7)
C2 0.0182(10) 0.0119(9) 0.0188(10) 0.0051(8) 0.0068(8) 0.0037(8)
C3 0.0270(11) 0.0201(11) 0.0193(10) 0.0054(8) 0.0100(9) 0.0056(9)
C4 0.0261(12) 0.0244(12) 0.0321(12) 0.0089(10) 0.0180(10) 0.0063(9)
C5 0.0165(10) 0.0200(11) 0.0397(13) 0.0080(10) 0.0109(9) 0.0007(8)
C6 0.0155(10) 0.0136(10) 0.0286(11) 0.0030(8) 0.0037(8) 0.0011(8)
C7 0.0145(9) 0.0106(9) 0.0207(10) 0.0043(8) 0.0050(8) 0.0022(7)
C8 0.0139(9) 0.0081(9) 0.0189(9) 0.0026(7) 0.0022(7) 0.0005(7)
C9 0.0126(9) 0.0079(9) 0.0197(10) -0.0008(7) -0.0023(7) 0.0012(7)
C10 0.0113(9) 0.0171(10) 0.0193(10) -0.0070(8) -0.0025(8) 0.0020(8)
C11 0.0153(10) 0.0172(10) 0.0152(9) -0.0025(8) -0.0047(7) 0.0023(8)
C12 0.0167(9) 0.0082(9) 0.0140(9) -0.0008(7) -0.0024(7) 0.0000(7)
C13 0.0182(10) 0.0143(9) 0.0102(8) -0.0013(7) -0.0001(7) -0.0017(8)
C14 0.0152(9) 0.0090(9) 0.0135(9) 0.0011(7) 0.0018(7) 0.0012(7)
C15 0.0144(9) 0.0140(9) 0.0137(9) -0.0002(7) 0.0025(7) -0.0030(7)
C16 0.0133(9) 0.0177(10) 0.0147(9) -0.0017(8) 0.0025(7) -0.0016(8)
C17 0.0126(9) 0.0100(9) 0.0147(9) 0.0004(7) 0.0009(7) -0.0006(7)
C18 0.0142(9) 0.0089(9) 0.0123(9) 0.0009(7) -0.0020(7) 0.0008(7)
C19 0.0174(10) 0.0084(9) 0.0127(9) 0.0018(7) -0.0023(7) 0.0012(7)
C20 0.0168(10) 0.0125(9) 0.0171(9) 0.0003(8) -0.0027(8) 0.0016(7)
C21 0.0189(10) 0.0145(10) 0.0227(10) -0.0011(8) -0.0069(8) -0.0003(8)
C22 0.0279(11) 0.0151(10) 0.0156(10) -0.0018(8) -0.0096(8) -0.0003(8)
C23 0.0265(11) 0.0135(9) 0.0132(9) -0.0006(8) -0.0012(8) 0.0013(8)
C24 0.0187(10) 0.0088(9) 0.0138(9) 0.0006(7) -0.0017(7) 0.0009(7)
C25 0.0159(9) 0.0103(9) 0.0110(9) 0.0017(7) 0.0015(7) 0.0016(7)
C26 0.0220(11) 0.0193(11) 0.0278(11) -0.0079(9) 0.0002(9) -0.0049(9)
C27 0.0156(10) 0.0378(13) 0.0252(11) -0.0113(10) -0.0062(8) 0.0082(9)
C28 0.0294(12) 0.0236(12) 0.0230(11) 0.0041(9) -0.0089(9) 0.0037(9)
C29 0.0178(10) 0.0342(12) 0.0185(10) -0.0088(9) -0.0037(8) 0.0008(9)
C30 0.0201(10) 0.0255(11) 0.0156(10) -0.0041(8) 0.0057(8) -0.0024(8)
C31 0.0232(11) 0.0198(11) 0.0244(11) 0.0056(9) 0.0046(9) -0.0027(9)
C32 0.0151(10) 0.0328(12) 0.0214(11) -0.0059(9) 0.0042(8) -0.0073(9)
C33 0.0243(11) 0.0234(11) 0.0192(10) 0.0021(9) 0.0054(8) 0.0088(9)
C34 0.043(2) 0.033(2) 0.0179(16) -0.0054(18) -0.0023(18) -0.0141(18)
C34A 0.039(3) 0.036(3) 0.020(2) -0.004(2) -0.005(3) -0.017(3)
C35 0.0335(13) 0.0201(11) 0.0220(11) 0.0012(9) -0.0041(9) -0.0013(9)

loop_
_atom_site_label
_atom_site_type_symbol
_atom_site_thermal_displace_type
_atom_site_fract_x
_atom_site_fract_y
_atom_site_fract_z
_atom_site_occupancy
_atom_site_U_iso_or_equiv
_atom_site_calc_flag
_atom_site_refinement_flags
_atom_site_disorder_assembly
_atom_site_disorder_group
Zn1 Zn Uani 0.52543(2) 0.33613(2) 0.33586(2) 1.000 0.0111(1) d . . .
S1 S Uani 0.55061(4) 0.16352(3) 0.34022(3) 1.000 0.0184(1) d . . .
Cl1 Cl Uani 0.57555(5) 0.33429(4) 0.82615(5) 1.000 0.0455(2) d . . .
Cl2 Cl Uani 0.49419(6) 0.48063(4) 0.81860(6) 1.000 0.0566(3) d . . .
F1 F Uani 0.3703(4) 0.1316(4) 0.3833(3) 0.618(13) 0.0437(13) d DUP A 1
F1A F Uani 0.3650(5) 0.1647(6) 0.3834(5) 0.382(13) 0.0387(16) d DUP A 2
F2 F Uani 0.4693(5) 0.0394(2) 0.3716(3) 0.618(13) 0.0436(13) d DUP A 1
F2A F Uani 0.4255(8) 0.0558(5) 0.3707(5) 0.382(13) 0.0467(18) d DUP A 2
F3 F Uani 0.4936(6) 0.1091(4) 0.4859(4) 0.618(13) 0.0477(17) d DUP A 1
F3A F Uani 0.4715(8) 0.1197(7) 0.4877(6) 0.382(13) 0.0299(16) d DUP A 2
O1 O Uani 0.55779(12) 0.23343(8) 0.38772(9) 1.000 0.0220(4) d . . .
O2 O Uani 0.50155(12) 0.16838(9) 0.25038(9) 1.000 0.0269(5) d . . .
O3 O Uani 0.64133(14) 0.12160(10) 0.35524(12) 1.000 0.0421(6) d . . .
N1 N Uani 0.38593(12) 0.40331(9) 0.55650(11) 1.000 0.0157(5) d . . .
N2 N Uani 0.41081(12) 0.36408(8) 0.40952(10) 1.000 0.0125(5) d . . .
N3 N Uani 0.27140(12) 0.32699(9) 0.30328(11) 1.000 0.0147(5) d . . .
N4 N Uani 0.42260(11) 0.33228(8) 0.22890(10) 1.000 0.0123(5) d . . .
N5 N Uani 0.63533(12) 0.35924(9) 0.26088(10) 1.000 0.0126(4) d . . .
N6 N Uani 0.76611(12) 0.39576(9) 0.37659(10) 1.000 0.0135(5) d . . .
N7 N Uani 0.60690(12) 0.39308(8) 0.43783(10) 1.000 0.0125(4) d . . .
N8 N Uani 0.58979(12) 0.43897(9) 0.58374(10) 1.000 0.0144(5) d . . .
C1 C Uani 0.44227(14) 0.39123(10) 0.49251(12) 1.000 0.0132(5) d . . .
C2 C Uani 0.28500(15) 0.38537(10) 0.53751(13) 1.000 0.0159(6) d . . .
C3 C Uani 0.22031(16) 0.39475(11) 0.60492(14) 1.000 0.0216(6) d . . .
C4 C Uani 0.11966(17) 0.37576(12) 0.58789(15) 1.000 0.0264(7) d . . .
C5 C Uani 0.07983(16) 0.34869(12) 0.50421(16) 1.000 0.0248(7) d . . .
C6 C Uani 0.13998(15) 0.34030(11) 0.43697(14) 1.000 0.0191(6) d . . .
C7 C Uani 0.24430(14) 0.35810(10) 0.45307(13) 1.000 0.0150(5) d . . .
C8 C Uani 0.31256(14) 0.34935(10) 0.38678(13) 1.000 0.0136(5) d . . .
C9 C Uani 0.32077(14) 0.32231(10) 0.23351(13) 1.000 0.0137(5) d . . .
C10 C Uani 0.26735(14) 0.30004(11) 0.14334(13) 1.000 0.0162(6) d . . .
C11 C Uani 0.34417(15) 0.32740(11) 0.07922(13) 1.000 0.0164(6) d . . .
C12 C Uani 0.44230(14) 0.33019(10) 0.14293(12) 1.000 0.0133(5) d . . .
C13 C Uani 0.53943(14) 0.33632(10) 0.11648(12) 1.000 0.0144(5) d . . .
C14 C Uani 0.62953(14) 0.35066(10) 0.17176(12) 1.000 0.0126(5) d . . .
C15 C Uani 0.73201(14) 0.36447(10) 0.13778(12) 1.000 0.0140(5) d . . .
C16 C Uani 0.80518(14) 0.35811(11) 0.22694(13) 1.000 0.0152(5) d . . .
C17 C Uani 0.73327(14) 0.37411(10) 0.29586(12) 1.000 0.0125(5) d . . .
C18 C Uani 0.70549(14) 0.40954(10) 0.44315(12) 1.000 0.0121(5) d . . .
C19 C Uani 0.75331(14) 0.44179(10) 0.52400(12) 1.000 0.0132(5) d . . .
C20 C Uani 0.85771(15) 0.45866(10) 0.53766(13) 1.000 0.0158(5) d . . .
C21 C Uani 0.89883(16) 0.48698(11) 0.61811(14) 1.000 0.0194(6) d . . .
C22 C Uani 0.83764(16) 0.50012(11) 0.68661(13) 1.000 0.0205(6) d . . .
C23 C Uani 0.73611(16) 0.48438(11) 0.67502(13) 1.000 0.0180(6) d . . .
C24 C Uani 0.69176(15) 0.45476(10) 0.59321(12) 1.000 0.0141(5) d . . .
C25 C Uani 0.55354(14) 0.40963(10) 0.50780(12) 1.000 0.0124(5) d . . .
C26 C Uani 0.26058(16) 0.21644(11) 0.14527(15) 1.000 0.0232(6) d . . .
C27 C Uani 0.15964(16) 0.33029(13) 0.12499(15) 1.000 0.0269(7) d . . .
C28 C Uani 0.32199(17) 0.40652(12) 0.04844(15) 1.000 0.0263(7) d . . .
C29 C Uani 0.34947(16) 0.28017(13) -0.00365(14) 1.000 0.0240(6) d . . .
C30 C Uani 0.75453(16) 0.31103(12) 0.06481(13) 1.000 0.0201(6) d . . .
C31 C Uani 0.72998(16) 0.44226(11) 0.09947(14) 1.000 0.0223(6) d . . .
C32 C Uani 0.89827(15) 0.40807(13) 0.23399(14) 1.000 0.0229(6) d . . .
C33 C Uani 0.84102(16) 0.27890(12) 0.24543(14) 1.000 0.0221(6) d . . .
C34 C Uani 0.4655(5) 0.1088(3) 0.3983(4) 0.618(13) 0.0318(11) d DUP A 1
C34A C Uani 0.4469(7) 0.1234(5) 0.3999(7) 0.382(13) 0.0323(16) d DUP A 2
C35 C Uani 0.48433(18) 0.39338(12) 0.77167(15) 1.000 0.0258(7) d . . .
H3 H Uiso 0.24620 0.41400 0.66160 1.000 0.0260 c RU . .
H4 H Uiso 0.07640 0.38110 0.63360 1.000 0.0320 c RU . .
H5 H Uiso 0.01000 0.33600 0.49400 1.000 0.0300 c RU . .
H6 H Uiso 0.11200 0.32270 0.38010 1.000 0.0230 c RU . .
H13 H Uiso 0.54500 0.33010 0.05460 1.000 0.0170 c RU . .
H20 H Uiso 0.89940 0.45050 0.49140 1.000 0.0190 c RU . .
H21 H Uiso 0.96940 0.49780 0.62760 1.000 0.0230 c RU . .
H22 H Uiso 0.86720 0.52020 0.74170 1.000 0.0250 c RU . .
H23 H Uiso 0.69560 0.49340 0.72190 1.000 0.0220 c RU . .
H26A H Uiso 0.22680 0.19890 0.08790 1.000 0.0350 c RU . .
H26B H Uiso 0.22140 0.20130 0.19350 1.000 0.0350 c RU . .
H26C H Uiso 0.32910 0.19580 0.15560 1.000 0.0350 c RU . .
H27A H Uiso 0.16160 0.38360 0.12930 1.000 0.0400 c RU . .
H27B H Uiso 0.11790 0.31080 0.16910 1.000 0.0400 c RU . .
H27C H Uiso 0.13020 0.31600 0.06480 1.000 0.0400 c RU . .
H28A H Uiso 0.37800 0.42460 0.01730 1.000 0.0390 c RU . .
H28B H Uiso 0.31530 0.43730 0.10070 1.000 0.0390 c RU . .
H28C H Uiso 0.25860 0.40800 0.00780 1.000 0.0390 c RU . .
H29A H Uiso 0.28290 0.27950 -0.03950 1.000 0.0360 c RU . .
H29B H Uiso 0.36890 0.23040 0.01470 1.000 0.0360 c RU . .
H29C H Uiso 0.40010 0.30030 -0.03940 1.000 0.0360 c RU . .
H30A H Uiso 0.71080 0.32210 0.00940 1.000 0.0300 c RU . .
H30B H Uiso 0.74130 0.26120 0.08380 1.000 0.0300 c RU . .
H30C H Uiso 0.82590 0.31550 0.05440 1.000 0.0300 c RU . .
H31A H Uiso 0.79520 0.45290 0.07750 1.000 0.0330 c RU . .
H31B H Uiso 0.71830 0.47720 0.14650 1.000 0.0330 c RU . .
H31C H Uiso 0.67520 0.44630 0.05010 1.000 0.0330 c RU . .
H32A H Uiso 0.93830 0.39760 0.18470 1.000 0.0340 c RU . .
H32B H Uiso 0.94000 0.39950 0.29110 1.000 0.0340 c RU . .
H32C H Uiso 0.87610 0.45900 0.23070 1.000 0.0340 c RU . .
H33A H Uiso 0.78190 0.24650 0.24160 1.000 0.0330 c RU . .
H33B H Uiso 0.87830 0.27580 0.30540 1.000 0.0330 c RU . .
H33C H Uiso 0.88560 0.26420 0.20100 1.000 0.0330 c RU . .
H35A H Uiso 0.49380 0.39630 0.70750 1.000 0.0310 c RU . .
H35B H Uiso 0.41560 0.37370 0.77630 1.000 0.0310 c RU . .

loop_
_atom_type_symbol
_atom_type_description
_atom_type_scat_dispersion_real
_atom_type_scat_dispersion_imag
_atom_type_scat_source
C C 0.0033 0.0016 ' International Tables Vol C Tables 4.2.6.8 and 6.1.1.4'
H H 0.0000 0.0000 ' International Tables Vol C Tables 4.2.6.8 and 6.1.1.4'
Cl Cl 0.1484 0.1585 ' International Tables Vol C Tables 4.2.6.8 and 6.1.1.4'
F F 0.0171 0.0103 ' International Tables Vol C Tables 4.2.6.8 and 6.1.1.4'
N N 0.0061 0.0033 ' International Tables Vol C Tables 4.2.6.8 and 6.1.1.4'
O O 0.0106 0.0060 ' International Tables Vol C Tables 4.2.6.8 and 6.1.1.4'
S S 0.1246 0.1234 ' International Tables Vol C Tables 4.2.6.8 and 6.1.1.4'
Zn Zn 0.2839 1.4301 ' International Tables Vol C Tables 4.2.6.8 and 6.1.1.4'

loop_
_geom_angle_atom_site_label_1
_geom_angle_atom_site_label_2
_geom_angle_atom_site_label_3
_geom_angle
_geom_angle_site_symmetry_1
_geom_angle_site_symmetry_2
_geom_angle_site_symmetry_3
_geom_angle_publ_flag
O1 Zn1 N2 99.13(6) . . . yes
O1 Zn1 N4 111.51(6) . . . yes
O1 Zn1 N5 105.98(7) . . . yes
O1 Zn1 N7 96.52(6) . . . yes
N2 Zn1 N4 88.02(6) . . . yes
N2 Zn1 N5 153.13(7) . . . yes
N2 Zn1 N7 80.03(6) . . . yes
N4 Zn1 N5 91.51(6) . . . yes
N4 Zn1 N7 150.99(6) . . . yes
N5 Zn1 N7 87.68(6) . . . yes
O1 S1 O2 113.71(9) . . . yes
O1 S1 O3 112.92(10) . . . yes
O1 S1 C34 105.01(19) . . . yes
O1 S1 C34A 96.9(3) . . . yes
O2 S1 O3 117.78(10) . . . yes
O2 S1 C34 104.5(2) . . . yes
O2 S1 C34A 101.5(3) . . . yes
O3 S1 C34 100.7(2) . . . yes
O3 S1 C34A 111.3(3) . . . yes
Zn1 O1 S1 127.95(8) . . . yes
C1 N1 C2 115.59(16) . . . yes
Zn1 N2 C1 114.84(12) . . . yes
Zn1 N2 C8 124.97(13) . . . yes
C1 N2 C8 119.63(16) . . . yes
C8 N3 C9 125.03(17) . . . yes
Zn1 N4 C9 123.40(12) . . . yes
Zn1 N4 C12 125.97(12) . . . yes
C9 N4 C12 110.19(15) . . . yes
Zn1 N5 C14 125.47(13) . . . yes
Zn1 N5 C17 123.20(12) . . . yes
C14 N5 C17 110.44(15) . . . yes
C17 N6 C18 124.99(16) . . . yes
Zn1 N7 C18 125.85(12) . . . yes
Zn1 N7 C25 114.43(12) . . . yes
C18 N7 C25 119.53(16) . . . yes
C24 N8 C25 115.88(16) . . . yes
N1 C1 N2 126.71(17) . . . yes
N1 C1 C25 118.92(16) . . . yes
N2 C1 C25 114.36(16) . . . yes
N1 C2 C3 118.56(18) . . . yes
N1 C2 C7 122.18(17) . . . yes
C3 C2 C7 119.26(18) . . . no
C2 C3 C4 119.46(19) . . . no
C3 C4 C5 121.0(2) . . . no
C4 C5 C6 121.0(2) . . . no
C5 C6 C7 119.28(19) . . . no
C2 C7 C6 119.99(18) . . . no
C2 C7 C8 117.41(17) . . . no
C6 C7 C8 122.60(18) . . . no
N2 C8 N3 124.57(17) . . . yes
N2 C8 C7 118.34(17) . . . yes
N3 C8 C7 117.08(17) . . . yes
N3 C9 N4 128.37(18) . . . yes
N3 C9 C10 120.97(17) . . . yes
N4 C9 C10 110.60(16) . . . yes
C9 C10 C11 101.33(15) . . . no
C9 C10 C26 105.96(16) . . . no
C9 C10 C27 113.26(17) . . . no
C11 C10 C26 112.06(16) . . . no
C11 C10 C27 115.67(17) . . . no
C26 C10 C27 108.12(17) . . . no
C10 C11 C12 101.03(15) . . . no
C10 C11 C28 111.88(17) . . . no
C10 C11 C29 114.61(17) . . . no
C12 C11 C28 106.05(16) . . . no
C12 C11 C29 114.60(17) . . . no
C28 C11 C29 108.31(17) . . . no
N4 C12 C11 111.01(16) . . . yes
N4 C12 C13 123.94(17) . . . yes
C11 C12 C13 124.83(16) . . . no
C12 C13 C14 126.69(17) . . . no
N5 C14 C13 124.20(17) . . . yes
N5 C14 C15 111.37(16) . . . yes
C13 C14 C15 124.27(16) . . . no
C14 C15 C16 100.79(14) . . . no
C14 C15 C30 112.93(16) . . . no
C14 C15 C31 107.57(15) . . . no
C16 C15 C30 114.53(16) . . . no
C16 C15 C31 111.87(16) . . . no
C30 C15 C31 108.82(16) . . . no
C15 C16 C17 101.30(14) . . . no
C15 C16 C32 115.39(16) . . . no
C15 C16 C33 111.81(16) . . . no
C17 C16 C32 113.69(16) . . . no
C17 C16 C33 105.28(16) . . . no
C32 C16 C33 108.82(16) . . . no
N5 C17 N6 128.15(17) . . . yes
N5 C17 C16 109.92(15) . . . yes
N6 C17 C16 121.87(17) . . . yes
N6 C18 N7 124.32(16) . . . yes
N6 C18 C19 117.09(16) . . . yes
N7 C18 C19 118.57(16) . . . yes
C18 C19 C20 123.01(17) . . . no
C18 C19 C24 117.29(17) . . . no
C20 C19 C24 119.68(17) . . . no
C19 C20 C21 119.69(18) . . . no
C20 C21 C22 120.61(19) . . . no
C21 C22 C23 120.88(19) . . . no
C22 C23 C24 119.82(18) . . . no
N8 C24 C19 122.14(16) . . . yes
N8 C24 C23 118.53(17) . . . yes
C19 C24 C23 119.33(18) . . . no
N7 C25 N8 126.54(17) . . . yes
N7 C25 C1 114.64(15) . . . yes
N8 C25 C1 118.82(16) . . . yes
S1 C34 F1 112.2(4) . . . yes
S1 C34 F2 109.6(5) . . . yes
S1 C34 F3 111.0(5) . . . yes
F1 C34 F2 108.5(6) . . . yes
F1 C34 F3 108.7(6) . . . yes
F2 C34 F3 106.6(5) . . . yes
S1 C34A F1A 108.4(7) . . . yes
S1 C34A F2A 110.3(7) . . . yes
S1 C34A F3A 112.8(8) . . . yes
F1A C34A F2A 109.4(9) . . . yes
F1A C34A F3A 108.6(9) . . . yes
F2A C34A F3A 107.4(9) . . . yes
C2 C3 H3 120.00 . . . no
C4 C3 H3 120.00 . . . no
C3 C4 H4 120.00 . . . no
C5 C4 H4 119.00 . . . no
C4 C5 H5 119.00 . . . no
C6 C5 H5 120.00 . . . no
C5 C6 H6 120.00 . . . no
C7 C6 H6 120.00 . . . no
C12 C13 H13 117.00 . . . no
C14 C13 H13 117.00 . . . no
C19 C20 H20 120.00 . . . no
C21 C20 H20 120.00 . . . no
C20 C21 H21 120.00 . . . no
C22 C21 H21 120.00 . . . no
C21 C22 H22 120.00 . . . no
C23 C22 H22 120.00 . . . no
C22 C23 H23 120.00 . . . no
C24 C23 H23 120.00 . . . no
C10 C26 H26A 109.00 . . . no
C10 C26 H26B 110.00 . . . no
C10 C26 H26C 110.00 . . . no
H26A C26 H26B 109.00 . . . no
H26A C26 H26C 109.00 . . . no
H26B C26 H26C 109.00 . . . no
C10 C27 H27A 109.00 . . . no
C10 C27 H27B 110.00 . . . no
C10 C27 H27C 110.00 . . . no
H27A C27 H27B 109.00 . . . no
H27A C27 H27C 109.00 . . . no
H27B C27 H27C 109.00 . . . no
C11 C28 H28A 109.00 . . . no
C11 C28 H28B 109.00 . . . no
C11 C28 H28C 109.00 . . . no
H28A C28 H28B 109.00 . . . no
H28A C28 H28C 109.00 . . . no
H28B C28 H28C 110.00 . . . no
C11 C29 H29A 109.00 . . . no
C11 C29 H29B 110.00 . . . no
C11 C29 H29C 109.00 . . . no
H29A C29 H29B 110.00 . . . no
H29A C29 H29C 109.00 . . . no
H29B C29 H29C 109.00 . . . no
C15 C30 H30A 109.00 . . . no
C15 C30 H30B 109.00 . . . no
C15 C30 H30C 109.00 . . . no
H30A C30 H30B 109.00 . . . no
H30A C30 H30C 109.00 . . . no
H30B C30 H30C 109.00 . . . no
C15 C31 H31A 109.00 . . . no
C15 C31 H31B 109.00 . . . no
C15 C31 H31C 109.00 . . . no
H31A C31 H31B 109.00 . . . no
H31A C31 H31C 110.00 . . . no
H31B C31 H31C 109.00 . . . no
C16 C32 H32A 109.00 . . . no
C16 C32 H32B 109.00 . . . no
C16 C32 H32C 109.00 . . . no
H32A C32 H32B 109.00 . . . no
H32A C32 H32C 110.00 . . . no
H32B C32 H32C 109.00 . . . no
C16 C33 H33A 109.00 . . . no
C16 C33 H33B 109.00 . . . no
C16 C33 H33C 109.00 . . . no
H33A C33 H33B 109.00 . . . no
H33A C33 H33C 109.00 . . . no
H33B C33 H33C 109.00 . . . no
Cl1 C35 Cl2 111.20(13) . . . yes
Cl1 C35 H35A 109.00 . . . no
Cl1 C35 H35B 109.00 . . . no
Cl2 C35 H35A 109.00 . . . no
Cl2 C35 H35B 109.00 . . . no
H35A C35 H35B 108.00 . . . no

loop_
_geom_bond_atom_site_label_1
_geom_bond_atom_site_label_2
_geom_bond_distance
_geom_bond_site_symmetry_1
_geom_bond_site_symmetry_2
_geom_bond_publ_flag
Zn1 O1 2.0661(15) . . yes
Zn1 N2 2.0467(16) . . yes
Zn1 N4 1.9868(15) . . yes
Zn1 N5 1.9887(16) . . yes
Zn1 N7 2.0570(15) . . yes
S1 O1 1.4666(15) . . yes
S1 O2 1.4340(15) . . yes
S1 O3 1.4233(19) . . yes
S1 C34 1.809(6) . . yes
S1 C34A 1.877(10) . . yes
Cl1 C35 1.755(2) . . yes
Cl2 C35 1.749(2) . . yes
F1 C34 1.324(9) . . yes
F1A C34A 1.324(13) . . yes
F2 C34 1.338(7) . . yes
F2A C34A 1.336(13) . . yes
F3 C34 1.328(9) . . yes
F3A C34A 1.326(14) . . yes
N1 C2 1.375(3) . . yes
N1 C1 1.304(2) . . yes
N2 C8 1.335(2) . . yes
N2 C1 1.365(2) . . yes
N3 C9 1.303(3) . . yes
N3 C8 1.374(3) . . yes
N4 C9 1.372(2) . . yes
N4 C12 1.350(2) . . yes
N5 C17 1.371(2) . . yes
N5 C14 1.344(2) . . yes
N6 C18 1.378(2) . . yes
N6 C17 1.305(2) . . yes
N7 C25 1.369(2) . . yes
N7 C18 1.334(2) . . yes
N8 C24 1.373(3) . . yes
N8 C25 1.304(2) . . yes
C1 C25 1.504(3) . . no
C2 C7 1.414(3) . . no
C2 C3 1.413(3) . . no
C3 C4 1.374(3) . . no
C4 C5 1.399(3) . . no
C5 C6 1.368(3) . . no
C6 C7 1.414(3) . . no
C7 C8 1.431(3) . . no
C9 C10 1.513(3) . . no
C10 C26 1.537(3) . . no
C10 C11 1.564(3) . . no
C10 C27 1.527(3) . . no
C11 C28 1.542(3) . . no
C11 C29 1.527(3) . . no
C11 C12 1.525(3) . . no
C12 C13 1.395(3) . . no
C13 C14 1.399(3) . . no
C14 C15 1.527(3) . . no
C15 C31 1.539(3) . . no
C15 C30 1.528(3) . . no
C15 C16 1.567(3) . . no
C16 C32 1.531(3) . . no
C16 C17 1.516(3) . . no
C16 C33 1.545(3) . . no
C18 C19 1.434(3) . . no
C19 C20 1.410(3) . . no
C19 C24 1.416(3) . . no
C20 C21 1.372(3) . . no
C21 C22 1.404(3) . . no
C22 C23 1.368(3) . . no
C23 C24 1.411(3) . . no
C3 H3 0.9500 . . no
C4 H4 0.9500 . . no
C5 H5 0.9500 . . no
C6 H6 0.9500 . . no
C13 H13 0.9500 . . no
C20 H20 0.9500 . . no
C21 H21 0.9500 . . no
C22 H22 0.9500 . . no
C23 H23 0.9500 . . no
C26 H26B 0.9800 . . no
C26 H26A 0.9800 . . no
C26 H26C 0.9800 . . no
C27 H27B 0.9800 . . no
C27 H27C 0.9800 . . no
C27 H27A 0.9800 . . no
C28 H28C 0.9800 . . no
C28 H28A 0.9800 . . no
C28 H28B 0.9800 . . no
C29 H29C 0.9800 . . no
C29 H29B 0.9800 . . no
C29 H29A 0.9800 . . no
C30 H30B 0.9800 . . no
C30 H30A 0.9800 . . no
C30 H30C 0.9800 . . no
C31 H31B 0.9800 . . no
C31 H31A 0.9800 . . no
C31 H31C 0.9800 . . no
C32 H32B 0.9800 . . no
C32 H32C 0.9800 . . no
C32 H32A 0.9800 . . no
C33 H33C 0.9800 . . no
C33 H33A 0.9800 . . no
C33 H33B 0.9800 . . no
C35 H35A 0.9900 . . no
C35 H35B 0.9900 . . no

loop_
_geom_hbond_atom_site_label_D
_geom_hbond_atom_site_label_H
_geom_hbond_atom_site_label_A
_geom_hbond_distance_DH
_geom_hbond_distance_HA
_geom_hbond_distance_DA
_geom_hbond_angle_DHA
_geom_hbond_site_symmetry_A
_geom_hbond_publ_flag
C4 H4 O2 0.9500 2.3000 3.158(3) 149.00 4_455 yes
C22 H22 F2 0.9500 2.5000 3.194(5) 130.00 4_555 yes
C22 H22 F2A 0.9500 2.4400 3.057(8) 122.00 4_555 yes
C26 H26C O2 0.9800 2.6000 3.509(3) 154.00 . yes
C27 H27C F3 0.9800 2.4700 3.066(7) 119.00 4_454 yes
C35 H35A N1 0.9900 2.5400 3.354(3) 139.00 . yes
C35 H35A N8 0.9900 2.5000 3.401(3) 151.00 . yes

loop_
_geom_torsion_atom_site_label_1
_geom_torsion_atom_site_label_2
_geom_torsion_atom_site_label_3
_geom_torsion_atom_site_label_4
_geom_torsion
_geom_torsion_site_symmetry_1
_geom_torsion_site_symmetry_2
_geom_torsion_site_symmetry_3
_geom_torsion_site_symmetry_4
_geom_torsion_publ_flag
N2 Zn1 O1 S1 118.83(12) . . . . no
N4 Zn1 O1 S1 27.36(14) . . . . no
N5 Zn1 O1 S1 -70.83(13) . . . . no
N7 Zn1 O1 S1 -160.27(12) . . . . no
O1 Zn1 N2 C1 83.11(13) . . . . no
O1 Zn1 N2 C8 -88.22(15) . . . . no
N4 Zn1 N2 C1 -165.42(13) . . . . no
N4 Zn1 N2 C8 23.25(15) . . . . no
N5 Zn1 N2 C1 -75.98(19) . . . . no
N5 Zn1 N2 C8 112.69(18) . . . . no
N7 Zn1 N2 C1 -11.97(12) . . . . no
N7 Zn1 N2 C8 176.70(16) . . . . no
O1 Zn1 N4 C9 76.58(15) . . . . no
O1 Zn1 N4 C12 -95.04(15) . . . . no
N2 Zn1 N4 C9 -22.45(14) . . . . no
N2 Zn1 N4 C12 165.93(15) . . . . no
N5 Zn1 N4 C9 -175.57(14) . . . . no
N5 Zn1 N4 C12 12.81(15) . . . . no
N7 Zn1 N4 C9 -87.64(19) . . . . no
N7 Zn1 N4 C12 100.74(18) . . . . no
O1 Zn1 N5 C14 97.03(16) . . . . no
O1 Zn1 N5 C17 -71.12(16) . . . . no
N2 Zn1 N5 C14 -104.47(19) . . . . no
N2 Zn1 N5 C17 87.4(2) . . . . no
N4 Zn1 N5 C14 -15.87(16) . . . . no
N4 Zn1 N5 C17 175.98(15) . . . . no
N7 Zn1 N5 C14 -166.85(16) . . . . no
N7 Zn1 N5 C17 24.99(15) . . . . no
O1 Zn1 N7 C18 87.04(15) . . . . no
O1 Zn1 N7 C25 -87.97(13) . . . . no
N2 Zn1 N7 C18 -174.80(16) . . . . no
N2 Zn1 N7 C25 10.20(12) . . . . no
N4 Zn1 N7 C18 -107.72(18) . . . . no
N4 Zn1 N7 C25 77.28(18) . . . . no
N5 Zn1 N7 C18 -18.79(15) . . . . no
N5 Zn1 N7 C25 166.21(13) . . . . no
O2 S1 O1 Zn1 -9.48(16) . . . . no
O3 S1 O1 Zn1 128.12(12) . . . . no
C34 S1 O1 Zn1 -123.1(2) . . . . no
O1 S1 C34 F1 71.5(5) . . . . no
O1 S1 C34 F2 -167.9(4) . . . . no
O1 S1 C34 F3 -50.3(5) . . . . no
O2 S1 C34 F1 -48.5(5) . . . . no
O2 S1 C34 F2 72.2(5) . . . . no
O2 S1 C34 F3 -170.3(5) . . . . no
O3 S1 C34 F1 -171.1(4) . . . . no
O3 S1 C34 F2 -50.4(5) . . . . no
O3 S1 C34 F3 67.1(5) . . . . no
C2 N1 C1 N2 1.1(3) . . . . no
C2 N1 C1 C25 179.78(16) . . . . no
C1 N1 C2 C3 177.89(18) . . . . no
C1 N1 C2 C7 -2.2(3) . . . . no
Zn1 N2 C1 N1 -169.68(16) . . . . no
Zn1 N2 C1 C25 11.61(19) . . . . no
C8 N2 C1 N1 2.2(3) . . . . no
C8 N2 C1 C25 -176.56(16) . . . . no
Zn1 N2 C8 N3 -14.0(3) . . . . no
Zn1 N2 C8 C7 166.80(13) . . . . no
C1 N2 C8 N3 175.04(17) . . . . no
C1 N2 C8 C7 -4.2(3) . . . . no
C9 N3 C8 N2 -5.4(3) . . . . no
C9 N3 C8 C7 173.85(18) . . . . no
C8 N3 C9 N4 5.7(3) . . . . no
C8 N3 C9 C10 -177.41(17) . . . . no
Zn1 N4 C9 N3 13.7(3) . . . . no
Zn1 N4 C9 C10 -163.45(12) . . . . no
C12 N4 C9 N3 -173.56(19) . . . . no
C12 N4 C9 C10 9.3(2) . . . . no
Zn1 N4 C12 C11 179.90(12) . . . . no
Zn1 N4 C12 C13 -5.4(3) . . . . no
C9 N4 C12 C11 7.3(2) . . . . no
C9 N4 C12 C13 -177.90(17) . . . . no
Zn1 N5 C14 C13 11.8(3) . . . . no
Zn1 N5 C14 C15 -172.69(12) . . . . no
C17 N5 C14 C13 -178.77(18) . . . . no
C17 N5 C14 C15 -3.3(2) . . . . no
Zn1 N5 C17 N6 -20.9(3) . . . . no
Zn1 N5 C17 C16 156.21(13) . . . . no
C14 N5 C17 N6 169.34(19) . . . . no
C14 N5 C17 C16 -13.5(2) . . . . no
C18 N6 C17 N5 -1.5(3) . . . . no
C18 N6 C17 C16 -178.32(17) . . . . no
C17 N6 C18 N7 9.6(3) . . . . no
C17 N6 C18 C19 -172.23(18) . . . . no
Zn1 N7 C18 N6 5.7(3) . . . . no
Zn1 N7 C18 C19 -172.46(13) . . . . no
C25 N7 C18 N6 -179.58(17) . . . . no
C25 N7 C18 C19 2.3(3) . . . . no
Zn1 N7 C25 N8 173.04(15) . . . . no
Zn1 N7 C25 C1 -7.01(19) . . . . no
C18 N7 C25 N8 -2.3(3) . . . . no
C18 N7 C25 C1 177.64(16) . . . . no
C25 N8 C24 C19 1.6(3) . . . . no
C25 N8 C24 C23 -177.96(17) . . . . no
C24 N8 C25 N7 0.3(3) . . . . no
C24 N8 C25 C1 -179.67(16) . . . . no
N1 C1 C25 N7 178.20(17) . . . . no
N1 C1 C25 N8 -1.9(3) . . . . no
N2 C1 C25 N7 -3.0(2) . . . . no
N2 C1 C25 N8 176.97(16) . . . . no
N1 C2 C3 C4 -178.69(19) . . . . no
C7 C2 C3 C4 1.4(3) . . . . no
N1 C2 C7 C6 179.86(18) . . . . no
N1 C2 C7 C8 0.2(3) . . . . no
C3 C2 C7 C6 -0.2(3) . . . . no
C3 C2 C7 C8 -179.91(17) . . . . no
C2 C3 C4 C5 -1.3(3) . . . . no
C3 C4 C5 C6 0.1(3) . . . . no
C4 C5 C6 C7 1.1(3) . . . . no
C5 C6 C7 C2 -1.0(3) . . . . no
C5 C6 C7 C8 178.63(19) . . . . no
C2 C7 C8 N2 3.0(3) . . . . no
C2 C7 C8 N3 -176.21(17) . . . . no
C6 C7 C8 N2 -176.63(18) . . . . no
C6 C7 C8 N3 4.1(3) . . . . no
N3 C9 C10 C11 161.74(17) . . . . no
N3 C9 C10 C26 -81.2(2) . . . . no
N3 C9 C10 C27 37.2(3) . . . . no
N4 C9 C10 C11 -20.9(2) . . . . no
N4 C9 C10 C26 96.20(18) . . . . no
N4 C9 C10 C27 -145.44(17) . . . . no
C9 C10 C11 C12 22.74(18) . . . . no
C9 C10 C11 C28 -89.70(18) . . . . no
C9 C10 C11 C29 146.51(17) . . . . no
C26 C10 C11 C12 -89.82(18) . . . . no
C26 C10 C11 C28 157.74(17) . . . . no
C26 C10 C11 C29 33.9(2) . . . . no
C27 C10 C11 C12 145.64(17) . . . . no
C27 C10 C11 C28 33.2(2) . . . . no
C27 C10 C11 C29 -90.6(2) . . . . no
C10 C11 C12 N4 -19.7(2) . . . . no
C10 C11 C12 C13 165.59(18) . . . . no
C28 C11 C12 N4 97.10(18) . . . . no
C28 C11 C12 C13 -77.6(2) . . . . no
C29 C11 C12 N4 -143.47(17) . . . . no
C29 C11 C12 C13 41.8(3) . . . . no
N4 C12 C13 C14 -5.0(3) . . . . no
C11 C12 C13 C14 169.04(18) . . . . no
C12 C13 C14 N5 1.5(3) . . . . no
C12 C13 C14 C15 -173.44(18) . . . . no
N5 C14 C15 C16 17.4(2) . . . . no
N5 C14 C15 C30 140.06(17) . . . . no
N5 C14 C15 C31 -99.85(18) . . . . no
C13 C14 C15 C16 -167.08(18) . . . . no
C13 C14 C15 C30 -44.4(2) . . . . no
C13 C14 C15 C31 75.7(2) . . . . no
C14 C15 C16 C17 -22.88(17) . . . . no
C14 C15 C16 C32 -146.13(17) . . . . no
C14 C15 C16 C33 88.79(18) . . . . no
C30 C15 C16 C17 -144.41(16) . . . . no
C30 C15 C16 C32 92.3(2) . . . . no
C30 C15 C16 C33 -32.7(2) . . . . no
C31 C15 C16 C17 91.17(18) . . . . no
C31 C15 C16 C32 -32.1(2) . . . . no
C31 C15 C16 C33 -157.16(16) . . . . no
C15 C16 C17 N5 23.42(19) . . . . no
C15 C16 C17 N6 -159.23(17) . . . . no
C32 C16 C17 N5 147.83(17) . . . . no
C32 C16 C17 N6 -34.8(3) . . . . no
C33 C16 C17 N5 -93.15(18) . . . . no
C33 C16 C17 N6 84.2(2) . . . . no
N6 C18 C19 C20 -0.7(3) . . . . no
N6 C18 C19 C24 -178.82(16) . . . . no
N7 C18 C19 C20 177.53(17) . . . . no
N7 C18 C19 C24 -0.6(3) . . . . no
C18 C19 C20 C21 -177.59(18) . . . . no
C24 C19 C20 C21 0.5(3) . . . . no
C18 C19 C24 N8 -1.4(3) . . . . no
C18 C19 C24 C23 178.10(17) . . . . no
C20 C19 C24 N8 -179.62(17) . . . . no
C20 C19 C24 C23 -0.1(3) . . . . no
C19 C20 C21 C22 -0.8(3) . . . . no
C20 C21 C22 C23 0.6(3) . . . . no
C21 C22 C23 C24 -0.2(3) . . . . no
C22 C23 C24 N8 179.50(18) . . . . no
C22 C23 C24 C19 -0.1(3) . . . . no
